data_7711893
loop_
_publ_author_name
'Fernando, Selwin'
'Landrini, Martina'
'Macchioni, Alceo'
'Hughes, David L.'
'Budzelaar, Peter H. M.'
'Rocchigiani, Luca'

_publ_section_title
;
 Tweaking the bridge in metallocene Zr(IV)/W(IV) bimetallic hydrides.
;
_journal_issue 2
_journal_name_full 'Dalton transactions (Cambridge, England : 2003)'
_journal_page_first 394
_journal_page_last 408
_journal_paper_doi 10.1039/d2dt03833a
_journal_volume 52
_journal_year 2023
_chemical_absolute_configuration ad
_chemical_formula_moiety 'C27 H33 W Zr, C19 H3 B F15'
_chemical_formula_structural 'anything, something!'
_chemical_formula_sum 'C46 H36 B F15 W Zr'
_chemical_formula_weight 1159.63
_space_group_crystal_system monoclinic
_space_group_IT_number 4
_space_group_name_Hall 'P 2yb'
_space_group_name_H-M_alt 'P 1 21 1'
_atom_sites_solution_hydrogens difmap
_atom_sites_solution_primary dual
_audit_creation_method SHELXL-2018/3
_audit_update_record
;
2022-10-12 deposited with the CCDC.	2022-12-08 downloaded from the CCDC.
;
_cell_angle_alpha 90
_cell_angle_beta 116.0459(11)
_cell_angle_gamma 90
_cell_formula_units_Z 2
_cell_length_a 9.48527(8)
_cell_length_b 22.02675(15)
_cell_length_c 10.72318(10)
_cell_measurement_reflns_used 88932
_cell_measurement_temperature 293(2)
_cell_measurement_theta_max 32.2230
_cell_measurement_theta_min 2.2840
_cell_volume 2012.86(3)
_computing_cell_refinement 'CrysAlisPro 1.171.40.79a (Rigaku OD, 2020)'
_computing_data_collection 'CrysAlisPro 1.171.40.79a (Rigaku OD, 2020)'
_computing_data_reduction 'CrysAlisPro 1.171.40.79a (Rigaku OD, 2020)'
_computing_molecular_graphics 'ORTEP (Johnson, 1976 and Farrugia, 2012)'
_computing_publication_material 'SHELXL-2018/3 (Sheldrick, 2015b) and WINGX (Farrugia, 2012)'
_computing_structure_refinement 'SHELXL-2018/3 (Sheldrick, 2015b)'
_computing_structure_solution 'SHELXT (Sheldrick, 2015a)'
_diffrn_ambient_temperature 293(2)
_diffrn_detector 'Hybrid Pixel Array Detector'
_diffrn_detector_area_resol_mean 10.0000
_diffrn_measured_fraction_theta_full 1.000
_diffrn_measured_fraction_theta_max 1.000
_diffrn_measurement_device 'four-circle diffractometer'
_diffrn_measurement_device_type 'XtaLAB AFC12 (RCD3): Kappa single'
_diffrn_radiation_monochromator mirror
_diffrn_radiation_probe x-ray
_diffrn_radiation_type 'Mo K\a'
_diffrn_radiation_wavelength 0.71073
_diffrn_reflns_av_R_equivalents 0.0235
_diffrn_reflns_av_unetI/netI 0.0113
_diffrn_reflns_Laue_measured_fraction_full 1.000
_diffrn_reflns_Laue_measured_fraction_max 1.000
_diffrn_reflns_limit_h_max 12
_diffrn_reflns_limit_h_min -12
_diffrn_reflns_limit_k_max 29
_diffrn_reflns_limit_k_min -29
_diffrn_reflns_limit_l_max 14
_diffrn_reflns_limit_l_min -14
_diffrn_reflns_number 100454
_diffrn_reflns_point_group_measured_fraction_full 1.000
_diffrn_reflns_point_group_measured_fraction_max 1.000
_diffrn_reflns_theta_full 25.242
_diffrn_reflns_theta_max 28.699
_diffrn_reflns_theta_min 2.114
_diffrn_source 'Rotating-anode X-ray tube'
_diffrn_source_type 'Rigaku (Mo) X-ray Source'
_exptl_absorpt_coefficient_mu 3.219
_exptl_absorpt_correction_T_max 1.00000
_exptl_absorpt_correction_T_min 0.63156
_exptl_absorpt_correction_type multi-scan
_exptl_absorpt_process_details
;
CrysAlisPro 1.171.40.79a (Rigaku Oxford Diffraction, 2020)
Empirical absorption correction using spherical harmonics,
 implemented in SCALE3 ABSPACK scaling algorithm.
;
_exptl_crystal_colour 'dark red'
_exptl_crystal_density_diffrn 1.913
_exptl_crystal_description block
_exptl_crystal_F_000 1132
_exptl_crystal_size_max 0.210
_exptl_crystal_size_mid 0.120
_exptl_crystal_size_min 0.050
_refine_diff_density_max 0.524
_refine_diff_density_min -0.299
_refine_diff_density_rms 0.043
_refine_ls_abs_structure_details
;
 Flack x determined using 4971 quotients [(I+)-(I-)]/[(I+)+(I-)]
 (Parsons, Flack and Wagner, Acta Cryst. B69 (2013) 249-259).
;
_refine_ls_abs_structure_Flack -0.0126(14)
_refine_ls_extinction_method none
_refine_ls_goodness_of_fit_ref 1.050
_refine_ls_hydrogen_treatment refall
_refine_ls_matrix_type full
_refine_ls_number_parameters 721
_refine_ls_number_reflns 10421
_refine_ls_number_restraints 1
_refine_ls_restrained_S_all 1.050
_refine_ls_R_factor_all 0.0121
_refine_ls_R_factor_gt 0.0120
_refine_ls_shift/su_max 0.001
_refine_ls_shift/su_mean 0.000
_refine_ls_structure_factor_coef Fsqd
_refine_ls_weighting_details 'w=1/[\s^2^(Fo^2^)+(0.0161P)^2^+0.8413P] where P=(Fo^2^+2Fc^2^)/3'
_refine_ls_weighting_scheme calc
_refine_ls_wR_factor_gt 0.0289
_refine_ls_wR_factor_ref 0.0290
_reflns_Friedel_coverage 0.951
_reflns_Friedel_fraction_full 1.000
_reflns_Friedel_fraction_max 1.000
_reflns_number_gt 10353
_reflns_number_total 10421
_reflns_threshold_expression 'I > 2\s(I)'
_cod_data_source_file d2dt03833a3.cif
_cod_data_source_block SF014
_cod_depositor_comments 'Adding full bibliography for 7711889--7711894.cif.'
_cod_original_sg_symbol_H-M 'P 21'
_cod_database_code 7711893
_shelx_shelxl_version_number 2018/3
_shelx_space_group_comment
;
The symmetry employed for this shelxl refinement is uniquely defined
by the following loop, which should always be used as a source of
symmetry information in preference to the above space-group names.
They are only intended as comments.
;

loop_
_space_group_symop_operation_xyz
'x, y, z'
'-x, y+1/2, -z'

loop_
_atom_site_label
_atom_site_type_symbol
_atom_site_fract_x
_atom_site_fract_y
_atom_site_fract_z
_atom_site_U_iso_or_equiv
_atom_site_adp_type
_atom_site_occupancy
_atom_site_site_symmetry_order
_atom_site_calc_flag
_atom_site_refinement_flags_posn
_atom_site_refinement_flags_adp
_atom_site_refinement_flags_occupancy
_atom_site_disorder_assembly
_atom_site_disorder_group
W W 0.77471(2) 0.60561(2) 0.52973(2) 0.00966(2) Uani 1 1 d . . . . .
Zr Zr 0.57221(2) 0.67866(2) 0.63682(2) 0.00822(4) Uani 1 1 d . . . . .
C1 C 0.4299(3) 0.57958(12) 0.6519(3) 0.0147(5) Uani 1 1 d . . . . .
C2 C 0.3516(2) 0.60007(14) 0.5135(2) 0.0143(4) Uani 1 1 d . . . . .
C3 C 0.2834(3) 0.65703(12) 0.5142(3) 0.0163(5) Uani 1 1 d . . . . .
C4 C 0.3171(3) 0.67080(12) 0.6531(3) 0.0175(5) Uani 1 1 d . . . . .
C5 C 0.4073(3) 0.62306(11) 0.7375(3) 0.0167(5) Uani 1 1 d . . . . .
C6 C 0.7057(3) 0.78053(11) 0.7282(3) 0.0169(5) Uani 1 1 d . . . . .
C7 C 0.6993(3) 0.77488(11) 0.5954(3) 0.0158(5) Uani 1 1 d . . . . .
C8 C 0.5399(4) 0.77490(11) 0.4974(3) 0.0182(5) Uani 1 1 d . . . . .
C9 C 0.4485(3) 0.78260(12) 0.5700(3) 0.0197(5) Uani 1 1 d . . . . .
C10 C 0.5504(4) 0.78506(12) 0.7122(3) 0.0180(6) Uani 1 1 d . . . . .
C11 C 0.5852(4) 0.64308(15) 0.3272(3) 0.0218(6) Uani 1 1 d . . . . .
C12 C 0.6000(4) 0.57930(15) 0.3081(3) 0.0228(6) Uani 1 1 d . . . . .
C13 C 0.7522(4) 0.56938(15) 0.3203(3) 0.0235(6) Uani 1 1 d . . . . .
C14 C 0.8308(4) 0.62626(14) 0.3444(3) 0.0243(6) Uani 1 1 d . . . . .
C15 C 0.7282(4) 0.67151(14) 0.3474(3) 0.0235(6) Uani 1 1 d . . . . .
C16 C 0.8852(3) 0.59422(10) 0.7653(2) 0.0127(5) Uani 1 1 d . . . . .
C17 C 1.0052(3) 0.61418(12) 0.7257(2) 0.0138(5) Uani 1 1 d . . . . .
C18 C 1.0260(3) 0.56830(12) 0.6427(3) 0.0157(5) Uani 1 1 d . . . . .
C19 C 0.9222(3) 0.51959(11) 0.6303(3) 0.0153(5) Uani 1 1 d . . . . .
C20 C 0.8382(3) 0.53459(11) 0.7064(3) 0.0130(4) Uani 1 1 d . . . . .
C21 C 0.7110(3) 0.68778(13) 0.9753(3) 0.0169(5) Uani 1 1 d . . . . .
C22 C 0.8855(4) 0.54562(14) 1.0692(3) 0.0240(6) Uani 1 1 d . . . . .
C23 C 1.0527(3) 0.64137(15) 1.1354(3) 0.0244(6) Uani 1 1 d . . . . .
C24 C 1.1140(4) 0.55747(16) 1.0174(3) 0.0263(6) Uani 1 1 d . . . . .
C25 C 0.9762(3) 0.59188(11) 1.0250(3) 0.0175(5) Uani 1 1 d . . . . .
C26 C 0.8594(3) 0.61974(10) 0.8830(2) 0.0118(5) Uani 1 1 d . . . . .
C27 C 0.7421(3) 0.65928(11) 0.8607(2) 0.0120(4) Uani 1 1 d . . . . .
H H 0.789(4) 0.6759(18) 0.591(4) 0.028(9) Uiso 1 1 d . . . . .
HA H 0.622(5) 0.5813(19) 0.539(4) 0.042(12) Uiso 1 1 d . . . . .
H1 H 0.489(3) 0.5443(14) 0.686(3) 0.009(7) Uiso 1 1 d . . . . .
H2 H 0.346(4) 0.5817(16) 0.437(4) 0.022(9) Uiso 1 1 d . . . . .
H3 H 0.227(4) 0.6827(18) 0.428(4) 0.026(9) Uiso 1 1 d . . . . .
H4 H 0.284(5) 0.7021(19) 0.681(4) 0.034(10) Uiso 1 1 d . . . . .
H5 H 0.445(4) 0.6207(15) 0.835(4) 0.020(9) Uiso 1 1 d . . . . .
H6 H 0.801(5) 0.7797(18) 0.814(4) 0.028(10) Uiso 1 1 d . . . . .
H7 H 0.779(4) 0.7736(16) 0.576(4) 0.017(8) Uiso 1 1 d . . . . .
H8 H 0.497(4) 0.7744(16) 0.403(4) 0.016(9) Uiso 1 1 d . . . . .
H9 H 0.329(4) 0.7846(16) 0.526(4) 0.019(9) Uiso 1 1 d . . . . .
H10 H 0.515(5) 0.7899(18) 0.780(4) 0.030(10) Uiso 1 1 d . . . . .
H11 H 0.490(5) 0.6649(18) 0.318(4) 0.026(10) Uiso 1 1 d . . . . .
H12 H 0.528(5) 0.5542(18) 0.290(4) 0.026(10) Uiso 1 1 d . . . . .
H13 H 0.796(4) 0.5336(18) 0.319(4) 0.023(8) Uiso 1 1 d . . . . .
H14 H 0.935(5) 0.6321(17) 0.362(4) 0.029(10) Uiso 1 1 d . . . . .
H15 H 0.748(4) 0.7126(17) 0.358(4) 0.027(9) Uiso 1 1 d . . . . .
H17 H 1.059(4) 0.6519(17) 0.750(4) 0.023(9) Uiso 1 1 d . . . . .
H18 H 1.097(4) 0.5680(15) 0.600(3) 0.018(8) Uiso 1 1 d . . . . .
H19 H 0.911(4) 0.4861(17) 0.580(4) 0.022(9) Uiso 1 1 d . . . . .
H20 H 0.765(4) 0.5108(15) 0.719(3) 0.017(8) Uiso 1 1 d . . . . .
H21A H 0.729(4) 0.6599(17) 1.044(4) 0.022(9) Uiso 1 1 d . . . . .
H21B H 0.603(4) 0.7028(15) 0.941(3) 0.014(8) Uiso 1 1 d . . . . .
H21C H 0.787(4) 0.7220(19) 1.017(4) 0.027(10) Uiso 1 1 d . . . . .
H22A H 0.855(5) 0.515(2) 1.005(5) 0.043(12) Uiso 1 1 d . . . . .
H22B H 0.957(4) 0.5279(17) 1.163(4) 0.023(9) Uiso 1 1 d . . . . .
H22C H 0.790(4) 0.5660(18) 1.075(4) 0.027(9) Uiso 1 1 d . . . . .
H23A H 1.109(5) 0.672(2) 1.108(4) 0.036(11) Uiso 1 1 d . . . . .
H23B H 1.129(5) 0.6231(18) 1.216(4) 0.040(12) Uiso 1 1 d . . . . .
H23C H 0.982(5) 0.6644(17) 1.159(4) 0.024(9) Uiso 1 1 d . . . . .
H24A H 1.079(4) 0.5281(18) 0.950(4) 0.026(9) Uiso 1 1 d . . . . .
H24B H 1.176(4) 0.5419(18) 1.108(4) 0.025(9) Uiso 1 1 d . . . . .
H24C H 1.182(5) 0.5847(18) 0.996(4) 0.035(11) Uiso 1 1 d . . . . .
B B 0.5969(3) 0.91064(12) 0.1352(3) 0.0112(5) Uani 1 1 d . . . . .
C28 C 0.4501(3) 0.87262(11) 0.0129(2) 0.0123(4) Uani 1 1 d . . . . .
C29 C 0.4192(3) 0.81281(12) 0.0334(3) 0.0142(4) Uani 1 1 d . . . . .
C30 C 0.2988(3) 0.77801(12) -0.0618(3) 0.0175(5) Uani 1 1 d . . . . .
C31 C 0.2010(3) 0.80296(13) -0.1881(3) 0.0195(5) Uani 1 1 d . . . . .
C32 C 0.2265(3) 0.86158(14) -0.2164(3) 0.0207(5) Uani 1 1 d . . . . .
C33 C 0.3490(3) 0.89473(12) -0.1176(3) 0.0165(5) Uani 1 1 d . . . . .
C34 C 0.5759(3) 0.91450(10) 0.2809(3) 0.0119(4) Uani 1 1 d . . . . .
C35 C 0.6989(3) 0.93244(11) 0.4057(3) 0.0143(5) Uani 1 1 d . . . . .
C36 C 0.6888(3) 0.94117(12) 0.5292(3) 0.0173(5) Uani 1 1 d . . . . .
C37 C 0.5478(4) 0.93183(12) 0.5338(3) 0.0182(5) Uani 1 1 d . . . . .
C38 C 0.4207(3) 0.91496(11) 0.4140(3) 0.0155(5) Uani 1 1 d . . . . .
C39 C 0.4362(3) 0.90783(11) 0.2916(3) 0.0127(5) Uani 1 1 d . . . . .
C40 C 0.7576(3) 0.87242(11) 0.1569(3) 0.0123(4) Uani 1 1 d . . . . .
C41 C 0.8179(3) 0.87671(12) 0.0597(3) 0.0157(5) Uani 1 1 d . . . . .
C42 C 0.9543(3) 0.84827(13) 0.0725(3) 0.0193(5) Uani 1 1 d . . . . .
C43 C 1.0358(3) 0.81161(12) 0.1851(3) 0.0208(5) Uani 1 1 d . . . . .
C44 C 0.9789(3) 0.80378(12) 0.2810(3) 0.0194(5) Uani 1 1 d . . . . .
C45 C 0.8431(3) 0.83350(11) 0.2655(3) 0.0146(5) Uani 1 1 d . . . . .
C46 C 0.6086(3) 0.98167(12) 0.0961(3) 0.0153(5) Uani 1 1 d . . . . .
F29 F 0.50781(19) 0.78562(7) 0.15668(16) 0.0199(3) Uani 1 1 d . . . . .
F30 F 0.2751(2) 0.72045(8) -0.0330(2) 0.0275(4) Uani 1 1 d . . . . .
F31 F 0.0818(2) 0.77018(9) -0.2818(2) 0.0299(4) Uani 1 1 d . . . . .
F32 F 0.1340(2) 0.88644(9) -0.3402(2) 0.0344(5) Uani 1 1 d . . . . .
F33 F 0.3627(2) 0.95185(8) -0.15619(18) 0.0260(4) Uani 1 1 d . . . . .
F35 F 0.84221(17) 0.94366(7) 0.41086(16) 0.0186(3) Uani 1 1 d . . . . .
F36 F 0.8145(2) 0.95926(8) 0.64395(17) 0.0267(4) Uani 1 1 d . . . . .
F37 F 0.5341(2) 0.93975(8) 0.65186(18) 0.0260(4) Uani 1 1 d . . . . .
F38 F 0.28124(19) 0.90487(8) 0.41525(18) 0.0208(3) Uani 1 1 d . . . . .
F39 F 0.30131(17) 0.89436(7) 0.17898(16) 0.0179(3) Uani 1 1 d . . . . .
F41 F 0.74166(19) 0.90914(8) -0.05775(16) 0.0208(3) Uani 1 1 d . . . . .
F42 F 1.0048(2) 0.85547(9) -0.02557(18) 0.0261(4) Uani 1 1 d . . . . .
F43 F 1.1682(2) 0.78310(8) 0.2008(2) 0.0299(4) Uani 1 1 d . . . . .
F44 F 1.0540(2) 0.76681(8) 0.3914(2) 0.0281(4) Uani 1 1 d . . . . .
F45 F 0.79792(19) 0.82109(7) 0.36627(17) 0.0181(3) Uani 1 1 d . . . . .
H46A H 0.695(4) 0.9990(15) 0.170(4) 0.015(8) Uiso 1 1 d . . . . .
H46B H 0.518(4) 1.0038(16) 0.083(4) 0.020(8) Uiso 1 1 d . . . . .
H46C H 0.624(4) 0.9885(16) 0.016(4) 0.018(8) Uiso 1 1 d . . . . .

loop_
_atom_site_aniso_label
_atom_site_aniso_U_11
_atom_site_aniso_U_22
_atom_site_aniso_U_33
_atom_site_aniso_U_23
_atom_site_aniso_U_13
_atom_site_aniso_U_12
W 0.01187(4) 0.00888(4) 0.01052(4) -0.00188(4) 0.00702(3) -0.00171(4)
Zr 0.00864(9) 0.00707(9) 0.00884(9) 0.00021(7) 0.00374(7) -0.00006(7)
C1 0.0117(10) 0.0109(10) 0.0218(12) 0.0031(9) 0.0076(9) -0.0014(9)
C2 0.0103(9) 0.0138(12) 0.0175(10) -0.0019(11) 0.0051(8) -0.0024(10)
C3 0.0089(10) 0.0135(12) 0.0227(13) 0.0021(9) 0.0034(9) 0.0000(8)
C4 0.0145(11) 0.0141(12) 0.0283(13) -0.0041(10) 0.0134(10) -0.0017(9)
C5 0.0169(11) 0.0170(12) 0.0200(12) 0.0005(8) 0.0115(10) -0.0058(8)
C6 0.0190(12) 0.0098(11) 0.0195(12) -0.0027(9) 0.0062(10) -0.0038(9)
C7 0.0195(12) 0.0080(11) 0.0241(13) 0.0015(9) 0.0134(10) -0.0018(9)
C8 0.0257(14) 0.0083(11) 0.0173(12) 0.0037(9) 0.0063(11) 0.0008(9)
C9 0.0172(12) 0.0089(11) 0.0312(15) 0.0045(10) 0.0088(11) 0.0017(9)
C10 0.0259(14) 0.0071(12) 0.0251(14) -0.0018(10) 0.0149(12) 0.0002(10)
C11 0.0263(15) 0.0231(15) 0.0138(13) 0.0043(11) 0.0069(11) 0.0016(12)
C12 0.0279(15) 0.0224(14) 0.0132(13) -0.0048(10) 0.0046(11) -0.0093(12)
C13 0.0358(17) 0.0240(15) 0.0153(13) -0.0063(11) 0.0156(12) -0.0016(12)
C14 0.0326(16) 0.0314(15) 0.0175(13) -0.0035(10) 0.0189(12) -0.0067(12)
C15 0.0399(16) 0.0189(14) 0.0141(12) 0.0002(10) 0.0141(11) -0.0063(12)
C16 0.0123(9) 0.0127(14) 0.0130(10) 0.0018(8) 0.0056(8) 0.0004(8)
C17 0.0116(9) 0.0145(14) 0.0151(9) -0.0002(9) 0.0058(8) -0.0001(9)
C18 0.0131(11) 0.0165(12) 0.0197(12) 0.0002(9) 0.0094(9) 0.0019(9)
C19 0.0161(11) 0.0120(12) 0.0198(12) -0.0013(9) 0.0097(10) 0.0016(9)
C20 0.0146(10) 0.0104(10) 0.0158(11) 0.0014(9) 0.0083(9) 0.0004(9)
C21 0.0196(12) 0.0186(13) 0.0128(11) -0.0015(9) 0.0075(10) 0.0029(10)
C22 0.0311(15) 0.0236(14) 0.0186(13) 0.0088(11) 0.0120(12) 0.0059(11)
C23 0.0200(13) 0.0349(17) 0.0130(12) -0.0016(11) 0.0024(10) 0.0030(12)
C24 0.0221(14) 0.0366(17) 0.0172(13) 0.0056(12) 0.0059(11) 0.0154(12)
C25 0.0171(11) 0.0230(16) 0.0123(10) 0.0041(8) 0.0063(9) 0.0064(9)
C26 0.0120(10) 0.0124(13) 0.0102(10) 0.0007(7) 0.0042(8) -0.0012(7)
C27 0.0126(10) 0.0130(11) 0.0103(10) 0.0002(8) 0.0050(8) -0.0008(8)
B 0.0117(11) 0.0101(12) 0.0117(11) 0.0000(9) 0.0052(9) 0.0001(9)
C28 0.0110(10) 0.0133(11) 0.0139(11) -0.0018(8) 0.0068(9) 0.0006(8)
C29 0.0132(10) 0.0152(11) 0.0142(11) -0.0003(9) 0.0060(9) 0.0004(9)
C30 0.0173(12) 0.0142(12) 0.0238(13) -0.0062(10) 0.0116(10) -0.0035(9)
C31 0.0109(11) 0.0242(14) 0.0217(13) -0.0113(10) 0.0055(10) -0.0018(10)
C32 0.0161(12) 0.0251(14) 0.0146(12) -0.0020(10) 0.0009(10) 0.0066(11)
C33 0.0165(11) 0.0155(12) 0.0164(11) 0.0002(9) 0.0062(9) 0.0031(9)
C34 0.0143(11) 0.0079(10) 0.0143(11) 0.0009(8) 0.0069(9) 0.0002(8)
C35 0.0141(11) 0.0109(11) 0.0170(12) -0.0001(9) 0.0060(9) -0.0017(9)
C36 0.0226(13) 0.0119(11) 0.0138(12) -0.0012(9) 0.0047(10) 0.0004(9)
C37 0.0294(14) 0.0119(11) 0.0177(13) 0.0023(9) 0.0143(11) 0.0054(10)
C38 0.0187(12) 0.0107(11) 0.0217(13) 0.0040(9) 0.0131(10) 0.0043(9)
C39 0.0148(11) 0.0074(11) 0.0153(11) -0.0001(9) 0.0061(9) 0.0012(9)
C40 0.0110(10) 0.0100(11) 0.0152(11) -0.0012(9) 0.0051(9) -0.0021(8)
C41 0.0137(11) 0.0163(12) 0.0161(11) -0.0041(9) 0.0056(9) -0.0038(9)
C42 0.0156(12) 0.0217(13) 0.0241(14) -0.0097(10) 0.0119(10) -0.0063(10)
C43 0.0103(11) 0.0154(12) 0.0366(15) -0.0075(11) 0.0103(10) -0.0009(9)
C44 0.0135(11) 0.0122(11) 0.0282(14) 0.0010(10) 0.0052(10) 0.0010(9)
C45 0.0144(11) 0.0108(11) 0.0191(12) 0.0005(9) 0.0081(10) -0.0011(9)
C46 0.0170(12) 0.0103(11) 0.0193(12) 0.0010(9) 0.0086(10) -0.0013(9)
F29 0.0250(8) 0.0131(7) 0.0176(7) 0.0036(6) 0.0057(6) -0.0040(6)
F30 0.0299(9) 0.0176(8) 0.0348(10) -0.0066(7) 0.0140(8) -0.0119(7)
F31 0.0164(8) 0.0319(10) 0.0315(10) -0.0174(8) 0.0015(7) -0.0046(7)
F32 0.0294(10) 0.0358(11) 0.0190(9) 0.0004(8) -0.0068(7) 0.0068(8)
F33 0.0297(9) 0.0180(8) 0.0201(8) 0.0071(6) 0.0017(7) 0.0023(7)
F35 0.0128(7) 0.0207(8) 0.0199(8) -0.0020(6) 0.0049(6) -0.0057(6)
F36 0.0291(9) 0.0290(9) 0.0144(8) -0.0058(6) 0.0025(7) -0.0035(7)
F37 0.0420(10) 0.0257(9) 0.0164(8) 0.0009(7) 0.0185(8) 0.0067(8)
F38 0.0226(8) 0.0191(8) 0.0296(9) 0.0058(7) 0.0196(7) 0.0046(6)
F39 0.0112(7) 0.0221(8) 0.0201(7) -0.0031(6) 0.0067(6) -0.0019(6)
F41 0.0206(8) 0.0282(9) 0.0146(7) 0.0007(6) 0.0087(6) -0.0005(6)
F42 0.0212(8) 0.0379(10) 0.0261(11) -0.0133(8) 0.0166(8) -0.0074(7)
F43 0.0150(8) 0.0230(9) 0.0547(12) -0.0064(8) 0.0181(8) 0.0029(7)
F44 0.0184(8) 0.0202(8) 0.0399(10) 0.0111(7) 0.0076(7) 0.0085(6)
F45 0.0187(7) 0.0158(7) 0.0209(8) 0.0069(6) 0.0097(6) 0.0030(6)

loop_
_atom_type_symbol
_atom_type_description
_atom_type_scat_dispersion_real
_atom_type_scat_dispersion_imag
_atom_type_scat_source
C C 0.0033 0.0016 'International Tables Vol C Tables 4.2.6.8 and 6.1.1.4'
H H 0.0000 0.0000 'International Tables Vol C Tables 4.2.6.8 and 6.1.1.4'
B B 0.0013 0.0007 'International Tables Vol C Tables 4.2.6.8 and 6.1.1.4'
F F 0.0171 0.0103 'International Tables Vol C Tables 4.2.6.8 and 6.1.1.4'
W W -0.8490 6.8722 'International Tables Vol C Tables 4.2.6.8 and 6.1.1.4'
Zr Zr -2.9673 0.5597 'International Tables Vol C Tables 4.2.6.8 and 6.1.1.4'

loop_
_geom_angle_atom_site_label_1
_geom_angle_atom_site_label_2
_geom_angle_atom_site_label_3
_geom_angle
_geom_angle_site_symmetry_1
_geom_angle_site_symmetry_3
_geom_angle_publ_flag
C17 W C11 152.10(11) . . ?
C17 W C16 36.97(8) . . ?
C11 W C16 151.65(10) . . ?
C17 W C12 159.92(11) . . ?
C11 W C12 36.55(11) . . ?
C16 W C12 152.77(10) . . ?
C17 W C18 36.02(9) . . ?
C11 W C18 146.33(11) . . ?
C16 W C18 60.78(9) . . ?
C12 W C18 124.42(11) . . ?
C17 W C13 124.63(10) . . ?
C11 W C13 59.99(12) . . ?
C16 W C13 147.28(10) . . ?
C12 W C13 35.66(12) . . ?
C18 W C13 91.20(11) . . ?
C17 W C15 118.43(10) . . ?
C11 W C15 36.02(11) . . ?
C16 W C15 145.79(9) . . ?
C12 W C15 60.08(11) . . ?
C18 W C15 115.96(11) . . ?
C13 W C15 59.50(12) . . ?
C17 W C14 106.60(10) . . ?
C11 W C14 59.60(12) . . ?
C16 W C14 143.45(10) . . ?
C12 W C14 59.67(12) . . ?
C18 W C14 86.95(11) . . ?
C13 W C14 35.87(11) . . ?
C15 W C14 35.26(11) . . ?
C17 W C19 60.05(9) . . ?
C11 W C19 143.16(11) . . ?
C16 W C19 60.41(9) . . ?
C12 W C19 106.79(11) . . ?
C18 W C19 35.86(9) . . ?
C13 W C19 87.08(10) . . ?
C15 W C19 139.13(10) . . ?
C14 W C19 103.89(10) . . ?
C17 W C20 60.26(9) . . ?
C11 W C20 146.50(10) . . ?
C16 W C20 36.43(8) . . ?
C12 W C20 119.01(10) . . ?
C18 W C20 59.49(9) . . ?
C13 W C20 116.21(10) . . ?
C15 W C20 174.43(11) . . ?
C14 W C20 139.18(10) . . ?
C19 W C20 35.30(8) . . ?
C17 W Zr 96.64(6) . . ?
C11 W Zr 78.85(8) . . ?
C16 W Zr 72.81(6) . . ?
C12 W Zr 103.43(9) . . ?
C18 W Zr 131.33(7) . . ?
C13 W Zr 137.44(8) . . ?
C15 W Zr 93.92(8) . . ?
C14 W Zr 129.15(8) . . ?
C19 W Zr 126.82(6) . . ?
C20 W Zr 91.63(6) . . ?
C17 W H 71.3(13) . . ?
C11 W H 86.2(13) . . ?
C16 W H 75.4(13) . . ?
C12 W H 122.7(13) . . ?
C18 W H 103.7(13) . . ?
C13 W H 131.6(13) . . ?
C15 W H 72.7(13) . . ?
C14 W H 98.4(13) . . ?
C19 W H 130.4(13) . . ?
C20 W H 111.0(13) . . ?
Zr W H 47.6(13) . . ?
C17 W HA 120.2(16) . . ?
C11 W HA 79.8(16) . . ?
C16 W HA 83.2(16) . . ?
C12 W HA 73.5(16) . . ?
C18 W HA 127.5(16) . . ?
C13 W HA 104.3(15) . . ?
C15 W HA 115.1(16) . . ?
C14 W HA 132.8(16) . . ?
C19 W HA 94.3(16) . . ?
C20 W HA 68.8(16) . . ?
Zr W HA 54.5(15) . . ?
H W HA 102(2) . . ?
C27 Zr C4 99.91(9) . . ?
C27 Zr C3 128.59(9) . . ?
C4 Zr C3 32.72(9) . . ?
C27 Zr C10 87.46(10) . . ?
C4 Zr C10 79.86(9) . . ?
C3 Zr C10 96.91(9) . . ?
C27 Zr C9 119.74(9) . . ?
C4 Zr C9 74.96(9) . . ?
C3 Zr C9 76.09(9) . . ?
C10 Zr C9 32.28(10) . . ?
C27 Zr C8 128.87(9) . . ?
C4 Zr C8 103.21(9) . . ?
C3 Zr C8 91.62(9) . . ?
C10 Zr C8 53.48(9) . . ?
C9 Zr C8 32.26(9) . . ?
C27 Zr C6 75.93(9) . . ?
C4 Zr C6 111.43(9) . . ?
C3 Zr C6 127.72(9) . . ?
C10 Zr C6 32.29(9) . . ?
C9 Zr C6 53.32(9) . . ?
C8 Zr C6 53.26(9) . . ?
C27 Zr C5 75.30(9) . . ?
C4 Zr C5 32.13(9) . . ?
C3 Zr C5 53.38(9) . . ?
C10 Zr C5 99.08(9) . . ?
C9 Zr C5 104.98(9) . . ?
C8 Zr C5 135.13(9) . . ?
C6 Zr C5 123.31(9) . . ?
C27 Zr C7 99.72(9) . . ?
C4 Zr C7 127.51(9) . . ?
C3 Zr C7 123.55(9) . . ?
C10 Zr C7 53.06(9) . . ?
C9 Zr C7 53.06(9) . . ?
C8 Zr C7 32.11(9) . . ?
C6 Zr C7 31.81(9) . . ?
C5 Zr C7 152.12(8) . . ?
C27 Zr C2 117.02(8) . . ?
C4 Zr C2 53.19(8) . . ?
C3 Zr C2 32.15(8) . . ?
C10 Zr C2 128.69(9) . . ?
C9 Zr C2 106.89(9) . . ?
C8 Zr C2 113.39(9) . . ?
C6 Zr C2 159.79(9) . . ?
C5 Zr C2 52.46(8) . . ?
C7 Zr C2 142.98(8) . . ?
C27 Zr C1 85.61(8) . . ?
C4 Zr C1 52.86(8) . . ?
C3 Zr C1 52.98(8) . . ?
C10 Zr C1 129.89(9) . . ?
C9 Zr C1 125.94(8) . . ?
C8 Zr C1 143.58(9) . . ?
C6 Zr C1 153.54(9) . . ?
C5 Zr C1 31.53(8) . . ?
C7 Zr C1 174.25(9) . . ?
C2 Zr C1 31.50(8) . . ?
C27 Zr W 91.52(6) . . ?
C4 Zr W 140.07(6) . . ?
C3 Zr W 114.85(6) . . ?
C10 Zr W 139.20(7) . . ?
C9 Zr W 130.80(7) . . ?
C8 Zr W 98.65(7) . . ?
C6 Zr W 108.44(6) . . ?
C5 Zr W 120.07(6) . . ?
C7 Zr W 87.13(6) . . ?
C2 Zr W 87.52(6) . . ?
C1 Zr W 90.59(6) . . ?
C27 Zr H 86.3(10) . . ?
C4 Zr H 170.8(10) . . ?
C3 Zr H 138.7(10) . . ?
C10 Zr H 107.4(10) . . ?
C9 Zr H 108.0(10) . . ?
C8 Zr H 77.6(10) . . ?
C6 Zr H 76.6(10) . . ?
C5 Zr H 146.9(10) . . ?
C7 Zr H 57.2(10) . . ?
C2 Zr H 117.9(10) . . ?
C1 Zr H 121.5(10) . . ?
W Zr H 32.0(10) . . ?
C5 C1 C2 108.0(2) . . ?
C5 C1 Zr 72.66(14) . . ?
C2 C1 Zr 73.42(15) . . ?
C5 C1 H1 123.3(19) . . ?
C2 C1 H1 128.7(19) . . ?
Zr C1 H1 119.1(18) . . ?
C1 C2 C3 108.0(2) . . ?
C1 C2 Zr 75.08(14) . . ?
C3 C2 Zr 70.89(15) . . ?
C1 C2 H2 128(2) . . ?
C3 C2 H2 124(2) . . ?
Zr C2 H2 119(2) . . ?
C4 C3 C2 107.7(2) . . ?
C4 C3 Zr 73.56(14) . . ?
C2 C3 Zr 76.96(14) . . ?
C4 C3 H3 129(2) . . ?
C2 C3 H3 123(2) . . ?
Zr C3 H3 113(2) . . ?
C5 C4 C3 108.1(2) . . ?
C5 C4 Zr 76.32(15) . . ?
C3 C4 Zr 73.72(14) . . ?
C5 C4 H4 126(3) . . ?
C3 C4 H4 126(3) . . ?
Zr C4 H4 118(3) . . ?
C4 C5 C1 108.3(2) . . ?
C4 C5 Zr 71.55(14) . . ?
C1 C5 Zr 75.81(14) . . ?
C4 C5 H5 126(2) . . ?
C1 C5 H5 126(2) . . ?
Zr C5 H5 119(2) . . ?
C7 C6 C10 107.8(2) . . ?
C7 C6 Zr 74.89(15) . . ?
C10 C6 Zr 72.53(15) . . ?
C7 C6 H6 125(2) . . ?
C10 C6 H6 127(2) . . ?
Zr C6 H6 117(2) . . ?
C6 C7 C8 108.1(2) . . ?
C6 C7 Zr 73.30(14) . . ?
C8 C7 Zr 72.49(15) . . ?
C6 C7 H7 126(2) . . ?
C8 C7 H7 126(2) . . ?
Zr C7 H7 123(2) . . ?
C9 C8 C7 107.8(2) . . ?
C9 C8 Zr 73.66(15) . . ?
C7 C8 Zr 75.40(15) . . ?
C9 C8 H8 122(2) . . ?
C7 C8 H8 129(2) . . ?
Zr C8 H8 122(2) . . ?
C10 C9 C8 108.0(3) . . ?
C10 C9 Zr 73.42(15) . . ?
C8 C9 Zr 74.08(15) . . ?
C10 C9 H9 127(2) . . ?
C8 C9 H9 125(2) . . ?
Zr C9 H9 117(2) . . ?
C9 C10 C6 108.3(3) . . ?
C9 C10 Zr 74.30(16) . . ?
C6 C10 Zr 75.17(15) . . ?
C9 C10 H10 123(3) . . ?
C6 C10 H10 129(3) . . ?
Zr C10 H10 118(3) . . ?
C15 C11 C12 107.9(3) . . ?
C15 C11 W 73.38(17) . . ?
C12 C11 W 72.3(2) . . ?
C15 C11 H11 125(2) . . ?
C12 C11 H11 127(2) . . ?
W C11 H11 125(2) . . ?
C13 C12 C11 107.4(3) . . ?
C13 C12 W 72.42(17) . . ?
C11 C12 W 71.12(19) . . ?
C13 C12 H12 128(3) . . ?
C11 C12 H12 124(3) . . ?
W C12 H12 124(3) . . ?
C12 C13 C14 108.4(3) . . ?
C12 C13 W 71.92(17) . . ?
C14 C13 W 72.62(16) . . ?
C12 C13 H13 127(2) . . ?
C14 C13 H13 125(2) . . ?
W C13 H13 119(2) . . ?
C15 C14 C13 108.4(3) . . ?
C15 C14 W 72.35(16) . . ?
C13 C14 W 71.51(16) . . ?
C15 C14 H14 126(2) . . ?
C13 C14 H14 126(2) . . ?
W C14 H14 118(2) . . ?
C14 C15 C11 108.0(3) . . ?
C14 C15 W 72.39(17) . . ?
C11 C15 W 70.60(16) . . ?
C14 C15 H15 126(2) . . ?
C11 C15 H15 126(2) . . ?
W C15 H15 124(2) . . ?
C20 C16 C17 106.3(2) . . ?
C20 C16 C26 125.3(2) . . ?
C17 C16 C26 125.1(2) . . ?
C20 C16 W 73.25(13) . . ?
C17 C16 W 71.34(13) . . ?
C26 C16 W 136.52(16) . . ?
C18 C17 C16 108.2(2) . . ?
C18 C17 W 72.77(14) . . ?
C16 C17 W 71.69(13) . . ?
C18 C17 H17 126(2) . . ?
C16 C17 H17 126(2) . . ?
W C17 H17 121(2) . . ?
C17 C18 C19 108.4(2) . . ?
C17 C18 W 71.21(13) . . ?
C19 C18 W 72.86(14) . . ?
C17 C18 H18 128(2) . . ?
C19 C18 H18 123(2) . . ?
W C18 H18 122(2) . . ?
C20 C19 C18 108.3(2) . . ?
C20 C19 W 72.45(14) . . ?
C18 C19 W 71.28(14) . . ?
C20 C19 H19 127(2) . . ?
C18 C19 H19 125(2) . . ?
W C19 H19 120(2) . . ?
C19 C20 C16 108.8(2) . . ?
C19 C20 W 72.24(14) . . ?
C16 C20 W 70.31(13) . . ?
C19 C20 H20 127(2) . . ?
C16 C20 H20 124(2) . . ?
W C20 H20 124(2) . . ?
C27 C21 H21A 110(2) . . ?
C27 C21 H21B 112.1(19) . . ?
H21A C21 H21B 109(3) . . ?
C27 C21 H21C 108(2) . . ?
H21A C21 H21C 107(3) . . ?
H21B C21 H21C 110(3) . . ?
C25 C22 H22A 107(3) . . ?
C25 C22 H22B 110(2) . . ?
H22A C22 H22B 108(4) . . ?
C25 C22 H22C 111(2) . . ?
H22A C22 H22C 112(4) . . ?
H22B C22 H22C 109(3) . . ?
C25 C23 H23A 113(3) . . ?
C25 C23 H23B 109(3) . . ?
H23A C23 H23B 106(3) . . ?
C25 C23 H23C 116(2) . . ?
H23A C23 H23C 105(3) . . ?
H23B C23 H23C 109(3) . . ?
C25 C24 H24A 111(2) . . ?
C25 C24 H24B 107(2) . . ?
H24A C24 H24B 113(3) . . ?
C25 C24 H24C 112(2) . . ?
H24A C24 H24C 107(3) . . ?
H24B C24 H24C 106(3) . . ?
C22 C25 C23 111.8(2) . . ?
C22 C25 C24 107.0(2) . . ?
C23 C25 C24 105.3(2) . . ?
C22 C25 C26 107.9(2) . . ?
C23 C25 C26 111.4(2) . . ?
C24 C25 C26 113.3(2) . . ?
C27 C26 C16 121.4(2) . . ?
C27 C26 C25 127.1(2) . . ?
C16 C26 C25 111.45(19) . . ?
C26 C27 C21 124.1(2) . . ?
C26 C27 Zr 117.17(17) . . ?
C21 C27 Zr 118.56(17) . . ?
C46 B C28 114.0(2) . . ?
C46 B C34 103.98(19) . . ?
C28 B C34 111.32(19) . . ?
C46 B C40 111.0(2) . . ?
C28 B C40 104.72(18) . . ?
C34 B C40 111.97(19) . . ?
C29 C28 C33 113.0(2) . . ?
C29 C28 B 121.0(2) . . ?
C33 C28 B 125.9(2) . . ?
F29 C29 C30 115.6(2) . . ?
F29 C29 C28 119.4(2) . . ?
C30 C29 C28 124.9(2) . . ?
F30 C30 C31 119.6(2) . . ?
F30 C30 C29 121.3(2) . . ?
C31 C30 C29 119.1(2) . . ?
F31 C31 C32 120.8(3) . . ?
F31 C31 C30 120.2(3) . . ?
C32 C31 C30 119.1(2) . . ?
F32 C32 C31 120.0(3) . . ?
F32 C32 C33 120.3(3) . . ?
C31 C32 C33 119.8(3) . . ?
F33 C33 C32 114.7(2) . . ?
F33 C33 C28 121.2(2) . . ?
C32 C33 C28 124.1(3) . . ?
C39 C34 C35 112.3(2) . . ?
C39 C34 B 125.8(2) . . ?
C35 C34 B 121.5(2) . . ?
F35 C35 C36 115.1(2) . . ?
F35 C35 C34 119.5(2) . . ?
C36 C35 C34 125.4(2) . . ?
F36 C36 C37 119.8(2) . . ?
F36 C36 C35 120.8(2) . . ?
C37 C36 C35 119.4(2) . . ?
F37 C37 C38 120.7(3) . . ?
F37 C37 C36 120.9(3) . . ?
C38 C37 C36 118.4(2) . . ?
F38 C38 C37 119.9(2) . . ?
F38 C38 C39 120.1(2) . . ?
C37 C38 C39 120.0(2) . . ?
F39 C39 C34 120.9(2) . . ?
F39 C39 C38 114.7(2) . . ?
C34 C39 C38 124.5(2) . . ?
C45 C40 C41 112.9(2) . . ?
C45 C40 B 126.3(2) . . ?
C41 C40 B 120.8(2) . . ?
F41 C41 C42 115.2(2) . . ?
F41 C41 C40 120.4(2) . . ?
C42 C41 C40 124.4(3) . . ?
F42 C42 C43 120.1(3) . . ?
F42 C42 C41 120.4(3) . . ?
C43 C42 C41 119.5(3) . . ?
F43 C43 C44 120.1(3) . . ?
F43 C43 C42 121.2(3) . . ?
C44 C43 C42 118.7(2) . . ?
F44 C44 C43 120.3(2) . . ?
F44 C44 C45 119.5(3) . . ?
C43 C44 C45 120.2(3) . . ?
F45 C45 C40 121.5(2) . . ?
F45 C45 C44 114.3(2) . . ?
C40 C45 C44 124.2(3) . . ?
B C46 H46A 108(2) . . ?
B C46 H46B 112(2) . . ?
H46A C46 H46B 109(3) . . ?
B C46 H46C 116(2) . . ?
H46A C46 H46C 106(3) . . ?
H46B C46 H46C 106(3) . . ?

loop_
_geom_bond_atom_site_label_1
_geom_bond_atom_site_label_2
_geom_bond_distance
_geom_bond_site_symmetry_2
_geom_bond_publ_flag
W C17 2.280(2) . ?
W C11 2.280(3) . ?
W C16 2.284(2) . ?
W C12 2.296(3) . ?
W C18 2.300(3) . ?
W C13 2.303(3) . ?
W C15 2.317(3) . ?
W C14 2.317(3) . ?
W C19 2.320(2) . ?
W C20 2.323(2) . ?
W Zr 3.0878(2) . ?
W H 1.66(4) . ?
W HA 1.58(4) . ?
Zr C27 2.268(2) . ?
Zr C4 2.507(3) . ?
Zr C3 2.509(2) . ?
Zr C10 2.517(3) . ?
Zr C9 2.528(3) . ?
Zr C8 2.534(3) . ?
Zr C6 2.551(3) . ?
Zr C5 2.568(2) . ?
Zr C7 2.571(3) . ?
Zr C2 2.587(3) . ?
Zr C1 2.608(2) . ?
Zr H 2.32(4) . ?
C1 C5 1.407(4) . ?
C1 C2 1.411(3) . ?
C1 H1 0.93(3) . ?
C2 C3 1.413(4) . ?
C2 H2 0.89(4) . ?
C3 C4 1.413(4) . ?
C3 H3 1.01(4) . ?
C4 C5 1.406(4) . ?
C4 H4 0.86(4) . ?
C5 H5 0.94(3) . ?
C6 C7 1.404(4) . ?
C6 C10 1.410(4) . ?
C6 H6 0.97(4) . ?
C7 C8 1.412(4) . ?
C7 H7 0.87(4) . ?
C8 C9 1.406(4) . ?
C8 H8 0.91(4) . ?
C9 C10 1.403(4) . ?
C9 H9 1.02(4) . ?
C10 H10 0.93(4) . ?
C11 C15 1.422(4) . ?
C11 C12 1.435(4) . ?
C11 H11 0.99(4) . ?
C12 C13 1.408(5) . ?
C12 H12 0.83(4) . ?
C13 C14 1.422(4) . ?
C13 H13 0.89(4) . ?
C14 C15 1.403(5) . ?
C14 H14 0.93(4) . ?
C15 H15 0.92(4) . ?
C16 C20 1.441(3) . ?
C16 C17 1.447(3) . ?
C16 C26 1.497(3) . ?
C17 C18 1.416(4) . ?
C17 H17 0.95(4) . ?
C18 C19 1.422(4) . ?
C18 H18 0.97(3) . ?
C19 C20 1.408(3) . ?
C19 H19 0.89(4) . ?
C20 H20 0.92(3) . ?
C21 C27 1.520(3) . ?
C21 H21A 0.92(4) . ?
C21 H21B 0.98(3) . ?
C21 H21C 1.00(4) . ?
C22 C25 1.537(4) . ?
C22 H22A 0.91(5) . ?
C22 H22B 1.01(4) . ?
C22 H22C 1.04(4) . ?
C23 C25 1.537(4) . ?
C23 H23A 0.98(5) . ?
C23 H23B 0.94(4) . ?
C23 H23C 0.96(4) . ?
C24 C25 1.544(4) . ?
C24 H24A 0.92(4) . ?
C24 H24B 0.95(4) . ?
C24 H24C 0.98(4) . ?
C25 C26 1.562(3) . ?
C26 C27 1.349(3) . ?
B C46 1.636(4) . ?
B C28 1.660(4) . ?
B C34 1.662(4) . ?
B C40 1.666(4) . ?
C28 C29 1.388(3) . ?
C28 C33 1.391(3) . ?
C29 F29 1.355(3) . ?
C29 C30 1.383(3) . ?
C30 F30 1.347(3) . ?
C30 C31 1.376(4) . ?
C31 F31 1.346(3) . ?
C31 C32 1.372(4) . ?
C32 F32 1.345(3) . ?
C32 C33 1.388(4) . ?
C33 F33 1.348(3) . ?
C34 C39 1.388(4) . ?
C34 C35 1.392(3) . ?
C35 F35 1.358(3) . ?
C35 C36 1.382(4) . ?
C36 F36 1.344(3) . ?
C36 C37 1.376(4) . ?
C37 F37 1.340(3) . ?
C37 C38 1.371(4) . ?
C38 F38 1.348(3) . ?
C38 C39 1.392(4) . ?
C39 F39 1.352(3) . ?
C40 C45 1.385(4) . ?
C40 C41 1.395(3) . ?
C41 F41 1.349(3) . ?
C41 C42 1.389(4) . ?
C42 F42 1.343(3) . ?
C42 C43 1.374(4) . ?
C43 F43 1.347(3) . ?
C43 C44 1.365(4) . ?
C44 F44 1.353(3) . ?
C44 C45 1.388(4) . ?
C45 F45 1.354(3) . ?
C46 H46A 0.94(3) . ?
C46 H46B 0.94(4) . ?
C46 H46C 0.95(4) . ?

loop_
_geom_torsion_atom_site_label_1
_geom_torsion_atom_site_label_2
_geom_torsion_atom_site_label_3
_geom_torsion_atom_site_label_4
_geom_torsion
_geom_torsion_site_symmetry_1
_geom_torsion_site_symmetry_2
_geom_torsion_site_symmetry_3
_geom_torsion_site_symmetry_4
_geom_torsion_publ_flag
C5 C1 C2 C3 1.2(3) . . . . ?
Zr C1 C2 C3 -63.71(17) . . . . ?
C5 C1 C2 Zr 64.95(17) . . . . ?
C1 C2 C3 C4 -1.3(3) . . . . ?
Zr C2 C3 C4 -67.74(17) . . . . ?
C1 C2 C3 Zr 66.47(17) . . . . ?
C2 C3 C4 C5 0.8(3) . . . . ?
Zr C3 C4 C5 -69.25(18) . . . . ?
C2 C3 C4 Zr 70.06(17) . . . . ?
C3 C4 C5 C1 0.0(3) . . . . ?
Zr C4 C5 C1 -67.54(18) . . . . ?
C3 C4 C5 Zr 67.49(18) . . . . ?
C2 C1 C5 C4 -0.7(3) . . . . ?
Zr C1 C5 C4 64.71(17) . . . . ?
C2 C1 C5 Zr -65.45(17) . . . . ?
C10 C6 C7 C8 -1.0(3) . . . . ?
Zr C6 C7 C8 64.64(18) . . . . ?
C10 C6 C7 Zr -65.60(18) . . . . ?
C6 C7 C8 C9 1.9(3) . . . . ?
Zr C7 C8 C9 67.09(18) . . . . ?
C6 C7 C8 Zr -65.18(18) . . . . ?
C7 C8 C9 C10 -2.1(3) . . . . ?
Zr C8 C9 C10 66.13(19) . . . . ?
C7 C8 C9 Zr -68.26(18) . . . . ?
C8 C9 C10 C6 1.5(3) . . . . ?
Zr C9 C10 C6 68.12(19) . . . . ?
C8 C9 C10 Zr -66.57(19) . . . . ?
C7 C6 C10 C9 -0.4(3) . . . . ?
Zr C6 C10 C9 -67.53(19) . . . . ?
C7 C6 C10 Zr 67.17(18) . . . . ?
C15 C11 C12 C13 1.5(4) . . . . ?
W C11 C12 C13 -63.8(2) . . . . ?
C15 C11 C12 W 65.3(2) . . . . ?
C11 C12 C13 C14 -1.0(4) . . . . ?
W C12 C13 C14 -63.9(2) . . . . ?
C11 C12 C13 W 62.9(2) . . . . ?
C12 C13 C14 C15 0.1(3) . . . . ?
W C13 C14 C15 -63.4(2) . . . . ?
C12 C13 C14 W 63.5(2) . . . . ?
C13 C14 C15 C11 0.8(3) . . . . ?
W C14 C15 C11 -62.0(2) . . . . ?
C13 C14 C15 W 62.8(2) . . . . ?
C12 C11 C15 C14 -1.4(3) . . . . ?
W C11 C15 C14 63.2(2) . . . . ?
C12 C11 C15 W -64.6(2) . . . . ?
C20 C16 C17 C18 1.4(3) . . . . ?
C26 C16 C17 C18 161.6(2) . . . . ?
W C16 C17 C18 -64.08(17) . . . . ?
C20 C16 C17 W 65.44(16) . . . . ?
C26 C16 C17 W -134.3(2) . . . . ?
C16 C17 C18 C19 -0.4(3) . . . . ?
W C17 C18 C19 -63.82(18) . . . . ?
C16 C17 C18 W 63.38(16) . . . . ?
C17 C18 C19 C20 -0.7(3) . . . . ?
W C18 C19 C20 -63.44(18) . . . . ?
C17 C18 C19 W 62.76(17) . . . . ?
C18 C19 C20 C16 1.6(3) . . . . ?
W C19 C20 C16 -61.13(17) . . . . ?
C18 C19 C20 W 62.68(18) . . . . ?
C17 C16 C20 C19 -1.8(3) . . . . ?
C26 C16 C20 C19 -162.0(2) . . . . ?
W C16 C20 C19 62.35(18) . . . . ?
C17 C16 C20 W -64.15(15) . . . . ?
C26 C16 C20 W 135.7(2) . . . . ?
C20 C16 C26 C27 -101.4(3) . . . . ?
C17 C16 C26 C27 102.1(3) . . . . ?
W C16 C26 C27 2.2(4) . . . . ?
C20 C16 C26 C25 75.4(3) . . . . ?
C17 C16 C26 C25 -81.2(3) . . . . ?
W C16 C26 C25 178.92(18) . . . . ?
C22 C25 C26 C27 72.2(3) . . . . ?
C23 C25 C26 C27 -51.0(3) . . . . ?
C24 C25 C26 C27 -169.5(3) . . . . ?
C22 C25 C26 C16 -104.4(2) . . . . ?
C23 C25 C26 C16 132.5(2) . . . . ?
C24 C25 C26 C16 13.9(3) . . . . ?
C16 C26 C27 C21 -178.9(2) . . . . ?
C25 C26 C27 C21 4.9(4) . . . . ?
C16 C26 C27 Zr 5.6(3) . . . . ?
C25 C26 C27 Zr -170.65(18) . . . . ?
C46 B C28 C29 -176.4(2) . . . . ?
C34 B C28 C29 -59.2(3) . . . . ?
C40 B C28 C29 62.0(3) . . . . ?
C46 B C28 C33 4.8(3) . . . . ?
C34 B C28 C33 122.0(3) . . . . ?
C40 B C28 C33 -116.8(3) . . . . ?
C33 C28 C29 F29 -179.3(2) . . . . ?
B C28 C29 F29 1.7(4) . . . . ?
C33 C28 C29 C30 -1.8(4) . . . . ?
B C28 C29 C30 179.3(2) . . . . ?
F29 C29 C30 F30 -1.3(4) . . . . ?
C28 C29 C30 F30 -178.9(2) . . . . ?
F29 C29 C30 C31 178.3(2) . . . . ?
C28 C29 C30 C31 0.7(4) . . . . ?
F30 C30 C31 F31 0.5(4) . . . . ?
C29 C30 C31 F31 -179.2(2) . . . . ?
F30 C30 C31 C32 -179.9(2) . . . . ?
C29 C30 C31 C32 0.5(4) . . . . ?
F31 C31 C32 F32 -1.5(4) . . . . ?
C30 C31 C32 F32 178.8(3) . . . . ?
F31 C31 C32 C33 179.3(2) . . . . ?
C30 C31 C32 C33 -0.4(4) . . . . ?
F32 C32 C33 F33 1.1(4) . . . . ?
C31 C32 C33 F33 -179.7(2) . . . . ?
F32 C32 C33 C28 179.9(3) . . . . ?
C31 C32 C33 C28 -0.9(4) . . . . ?
C29 C28 C33 F33 -179.4(2) . . . . ?
B C28 C33 F33 -0.5(4) . . . . ?
C29 C28 C33 C32 1.9(4) . . . . ?
B C28 C33 C32 -179.2(2) . . . . ?
C46 B C34 C39 101.4(3) . . . . ?
C28 B C34 C39 -21.8(3) . . . . ?
C40 B C34 C39 -138.7(2) . . . . ?
C46 B C34 C35 -70.7(3) . . . . ?
C28 B C34 C35 166.1(2) . . . . ?
C40 B C34 C35 49.3(3) . . . . ?
C39 C34 C35 F35 -177.0(2) . . . . ?
B C34 C35 F35 -3.9(3) . . . . ?
C39 C34 C35 C36 2.0(4) . . . . ?
B C34 C35 C36 175.0(2) . . . . ?
F35 C35 C36 F36 -0.3(3) . . . . ?
C34 C35 C36 F36 -179.2(2) . . . . ?
F35 C35 C36 C37 179.0(2) . . . . ?
C34 C35 C36 C37 0.0(4) . . . . ?
F36 C36 C37 F37 -0.9(4) . . . . ?
C35 C36 C37 F37 179.8(2) . . . . ?
F36 C36 C37 C38 178.3(2) . . . . ?
C35 C36 C37 C38 -1.0(4) . . . . ?
F37 C37 C38 F38 -1.5(4) . . . . ?
C36 C37 C38 F38 179.4(2) . . . . ?
F37 C37 C38 C39 179.0(2) . . . . ?
C36 C37 C38 C39 -0.2(4) . . . . ?
C35 C34 C39 F39 175.8(2) . . . . ?
B C34 C39 F39 3.1(4) . . . . ?
C35 C34 C39 C38 -3.2(4) . . . . ?
B C34 C39 C38 -175.9(2) . . . . ?
F38 C38 C39 F39 3.9(3) . . . . ?
C37 C38 C39 F39 -176.6(2) . . . . ?
F38 C38 C39 C34 -177.0(2) . . . . ?
C37 C38 C39 C34 2.5(4) . . . . ?
C46 B C40 C45 133.1(3) . . . . ?
C28 B C40 C45 -103.3(3) . . . . ?
C34 B C40 C45 17.4(3) . . . . ?
C46 B C40 C41 -48.1(3) . . . . ?
C28 B C40 C41 75.4(3) . . . . ?
C34 B C40 C41 -163.8(2) . . . . ?
C45 C40 C41 F41 175.0(2) . . . . ?
B C40 C41 F41 -3.9(4) . . . . ?
C45 C40 C41 C42 -3.7(4) . . . . ?
B C40 C41 C42 177.4(2) . . . . ?
F41 C41 C42 F42 2.1(4) . . . . ?
C40 C41 C42 F42 -179.2(2) . . . . ?
F41 C41 C42 C43 -176.6(2) . . . . ?
C40 C41 C42 C43 2.1(4) . . . . ?
F42 C42 C43 F43 1.1(4) . . . . ?
C41 C42 C43 F43 179.8(2) . . . . ?
F42 C42 C43 C44 -178.1(2) . . . . ?
C41 C42 C43 C44 0.6(4) . . . . ?
F43 C43 C44 F44 -0.8(4) . . . . ?
C42 C43 C44 F44 178.4(2) . . . . ?
F43 C43 C44 C45 179.5(2) . . . . ?
C42 C43 C44 C45 -1.3(4) . . . . ?
C41 C40 C45 F45 -176.6(2) . . . . ?
B C40 C45 F45 2.2(4) . . . . ?
C41 C40 C45 C44 2.9(4) . . . . ?
B C40 C45 C44 -178.3(2) . . . . ?
F44 C44 C45 F45 -0.8(4) . . . . ?
C43 C44 C45 F45 178.9(2) . . . . ?
F44 C44 C45 C40 179.8(2) . . . . ?
C43 C44 C45 C40 -0.5(4) . . . . ?
